data_7707072
loop_
_publ_author_name
'\'O M\'aille, Gear\'oid M'
'Dall'Anese, Anna'
'Grossenbacher, Philipp'
'Montini, Tiziano'
'Milani, Barbara'
'Albrecht, Martin'

_publ_section_title
;
 Modulation of N^N'-bidentate chelating pyridyl-pyridylidene amide ligands
 offers mechanistic insights into Pd-catalysed ethylene/methyl acrylate
 copolymerisation.
;
_journal_issue 18
_journal_name_full 'Dalton transactions (Cambridge, England : 2003)'
_journal_page_first 6133
_journal_page_last 6145
_journal_paper_doi 10.1039/d1dt00389e
_journal_volume 50
_journal_year 2021
_chemical_formula_moiety 'C20 H17 N4 O Pd, F6 P'
_chemical_formula_sum 'C20 H17 F6 N4 O P Pd'
_chemical_formula_weight 580.74
_space_group_crystal_system triclinic
_space_group_IT_number 2
_space_group_name_Hall '-P 1'
_space_group_name_H-M_alt 'P -1'
_atom_sites_solution_hydrogens geom
_atom_sites_solution_primary dual
_audit_creation_date 2019-07-15
_audit_creation_method
;
Olex2 1.2
(compiled 2018.05.29 svn.r3508 for OlexSys, GUI svn.r5506)
;
_audit_update_record
;
2021-01-12 deposited with the CCDC.	2021-04-03 downloaded from the CCDC.
;
_cell_angle_alpha 83.0730(10)
_cell_angle_beta 81.0700(10)
_cell_angle_gamma 85.1350(10)
_cell_formula_units_Z 2
_cell_length_a 7.76590(10)
_cell_length_b 11.65990(10)
_cell_length_c 11.85750(10)
_cell_measurement_reflns_used 17409
_cell_measurement_temperature 173.01(10)
_cell_measurement_theta_max 76.3710
_cell_measurement_theta_min 3.7890
_cell_volume 1050.542(19)
_computing_cell_refinement 'CrysAlisPro 1.171.40.45a (Rigaku OD, 2019)'
_computing_data_collection 'CrysAlisPro 1.171.40.45a (Rigaku OD, 2019)'
_computing_data_reduction 'CrysAlisPro 1.171.40.45a (Rigaku OD, 2019)'
_computing_molecular_graphics 'Olex2 (Dolomanov et al., 2009)'
_computing_publication_material 'Olex2 (Dolomanov et al., 2009)'
_computing_structure_refinement 'ShelXL (Sheldrick, 2015)'
_computing_structure_solution 'ShelXT (Sheldrick, 2015)'
_diffrn_ambient_environment N~2~
_diffrn_ambient_temperature 173.01(10)
_diffrn_detector 'CCD plate'
_diffrn_detector_area_resol_mean 10.0000
_diffrn_detector_type HyPix
_diffrn_measured_fraction_theta_full 0.999
_diffrn_measured_fraction_theta_max 0.973
_diffrn_measurement_details
;
List of Runs (angles in degrees, time in seconds):

  # Type    Start    End  Width  t~exp~   \w     \q     \k     \f   Frames
#--------------------------------------------------------------------------
  1  \w     32.00 120.00   0.50    0.10    --   47.95  60.00  13.00  176
  2  \w    -23.00  64.00   0.50    0.10    --   47.95 -60.00-125.00  174
  3  \w     92.00 174.00   0.50    0.39    --  107.11  60.00  13.00  164
  4  \w     36.00  67.00   0.50    0.39    --  107.11 -60.00-125.00   62
  5  \w    -34.00  54.00   0.50    0.10    --  -18.75  60.00  13.00  176
  6  \w    -90.00  -2.00   0.50    0.10    --  -18.75 -60.00-125.00  176
  7  \w    -66.00  -9.00   0.50    0.10    --  -18.75 125.00  60.00  114
  8  \w    -66.00  -9.00   0.50    0.10    --  -18.75 125.00  30.00  114
  9  \w    -26.00  23.00   0.50    0.10    --   47.95 -19.00 120.00   98
 10  \w    -26.00  23.00   0.50    0.10    --   47.95 -19.00  90.00   98
 11  \w     32.00  96.00   0.50    0.10    --   47.95-125.00  90.00  128
 12  \w     95.00 174.00   0.50    0.39    --  107.11  45.00  60.00  158
 13  \w     35.00 102.00   0.50    0.39    --  107.11 -77.00 -30.00  134
 14  \w     35.00 102.00   0.50    0.39    --  107.11 -77.00  60.00  134
 15  \w     35.00  68.00   0.50    0.39    --  107.11 -61.00  60.00   66
 16  \w     35.00 109.00   0.50    0.39    --  107.11 -94.00-180.00  148
 17  \w     35.00  68.00   0.50    0.39    --  107.11 -61.00 -30.00   66
 18  \w     35.00 117.00   0.50    0.39    --  107.11-125.00 -60.00  164
 19  \w     94.00 174.00   0.50    0.39    --  107.11  15.00 -90.00  160
 20  \w     35.00  68.00   0.50    0.39    --  107.11 -61.00  90.00   66
 21  \w     35.00 117.00   0.50    0.39    --  107.11-125.00-180.00  164
 22  \w     91.00 174.00   0.50    0.39    --  107.11  61.00  30.00  166
 23  \w     95.00 174.00   0.50    0.39    --  107.11  45.00 -30.00  158
 24  \w     35.00 109.00   0.50    0.39    --  107.11 -94.00 -30.00  148
 25  \w     35.00 109.00   0.50    0.39    --  107.11 -94.00  60.00  148
 26  \w     95.00 174.00   0.50    0.39    --  107.11  30.00-180.00  158
 27  \w     35.00 117.00   0.50    0.39    --  107.11-125.00-120.00  164
 28  \w     35.00 109.00   0.50    0.39    --  107.11 -94.00 -60.00  148
 29  \w     35.00 109.00   0.50    0.39    --  107.11 -94.00-120.00  148
 30  \w     95.00 174.00   0.50    0.39    --  107.11  45.00 -60.00  158
 31  \w    -66.00  -9.00   0.50    0.10    --  -18.75 125.00-120.00  114
 32  \w     26.00 120.00   0.50    0.10    --   47.95  77.00  60.00  188
 33  \w     26.00 120.00   0.50    0.10    --   47.95  77.00  30.00  188
 34  \w     26.00 120.00   0.50    0.10    --   47.95  77.00-150.00  188
 35  \w    -26.00  23.00   0.50    0.10    --   47.95 -19.00 -60.00   98
 36  \w     26.00 120.00   0.50    0.10    --   47.95  77.00 -60.00  188
 37  \w     26.00 120.00   0.50    0.10    --   47.95  77.00-180.00  188
 38  \w     26.00 120.00   0.50    0.10    --   47.95  77.00 -90.00  188
 39  \w     26.00 101.00   0.50    0.10    --   47.95  77.00 150.00  150
 40  \w     26.00 120.00   0.50    0.10    --   47.95  77.00 120.00  188
;
_diffrn_measurement_device 'four-circle diffractometer'
_diffrn_measurement_device_type 'XtaLAB Synergy, Dualflex, HyPix'
_diffrn_measurement_method '\w scans'
_diffrn_orient_matrix_type 'CrysAlisPro convention (1999,Acta A55,543-557)'
_diffrn_orient_matrix_UB_11 0.1712876000
_diffrn_orient_matrix_UB_12 -0.0194781000
_diffrn_orient_matrix_UB_13 0.0521320000
_diffrn_orient_matrix_UB_21 0.0633398000
_diffrn_orient_matrix_UB_22 -0.0963453000
_diffrn_orient_matrix_UB_23 -0.0779296000
_diffrn_orient_matrix_UB_31 0.0845975000
_diffrn_orient_matrix_UB_32 0.0901868000
_diffrn_orient_matrix_UB_33 -0.0933525000
_diffrn_radiation_monochromator mirror
_diffrn_radiation_probe x-ray
_diffrn_radiation_type CuK\a
_diffrn_radiation_wavelength 1.54184
_diffrn_reflns_av_R_equivalents 0.0339
_diffrn_reflns_av_unetI/netI 0.0204
_diffrn_reflns_Laue_measured_fraction_full 0.999
_diffrn_reflns_Laue_measured_fraction_max 0.973
_diffrn_reflns_limit_h_max 9
_diffrn_reflns_limit_h_min -9
_diffrn_reflns_limit_k_max 14
_diffrn_reflns_limit_k_min -14
_diffrn_reflns_limit_l_max 14
_diffrn_reflns_limit_l_min -14
_diffrn_reflns_number 20226
_diffrn_reflns_point_group_measured_fraction_full 0.999
_diffrn_reflns_point_group_measured_fraction_max 0.973
_diffrn_reflns_theta_full 67.684
_diffrn_reflns_theta_max 77.165
_diffrn_reflns_theta_min 3.796
_diffrn_source 'micro-focus sealed X-ray tube'
_diffrn_source_type 'PhotonJet (Cu) X-ray Source'
_exptl_absorpt_coefficient_mu 8.543
_exptl_absorpt_correction_T_max 1.000
_exptl_absorpt_correction_T_min 0.305
_exptl_absorpt_correction_type gaussian
_exptl_absorpt_process_details
;
CrysAlisPro 1.171.40.45a (Rigaku Oxford Diffraction, 2019)
Numerical absorption correction based on gaussian integration over
			a multifaceted crystal model
Empirical absorption correction using spherical harmonics,
 implemented in SCALE3 ABSPACK scaling algorithm.
;
_exptl_crystal_colour orange
_exptl_crystal_colour_primary orange
_exptl_crystal_density_diffrn 1.836
_exptl_crystal_description prism
_exptl_crystal_F_000 576
_exptl_crystal_size_max 0.21
_exptl_crystal_size_mid 0.072
_exptl_crystal_size_min 0.042
_refine_diff_density_max 1.282
_refine_diff_density_min -0.836
_refine_diff_density_rms 0.088
_refine_ls_extinction_method none
_refine_ls_goodness_of_fit_ref 1.050
_refine_ls_hydrogen_treatment constr
_refine_ls_matrix_type full
_refine_ls_number_parameters 300
_refine_ls_number_reflns 4327
_refine_ls_number_restraints 0
_refine_ls_restrained_S_all 1.050
_refine_ls_R_factor_all 0.0332
_refine_ls_R_factor_gt 0.0329
_refine_ls_shift/su_max 0.001
_refine_ls_shift/su_mean 0.000
_refine_ls_structure_factor_coef Fsqd
_refine_ls_weighting_details 'w=1/[\s^2^(Fo^2^)+(0.0386P)^2^+2.2112P] where P=(Fo^2^+2Fc^2^)/3'
_refine_ls_weighting_scheme calc
_refine_ls_wR_factor_gt 0.0822
_refine_ls_wR_factor_ref 0.0824
_reflns_Friedel_coverage 0.000
_reflns_number_gt 4260
_reflns_number_total 4327
_reflns_threshold_expression 'I > 2\s(I)'
_cod_data_source_file d1dt00389e2.cif
_cod_data_source_block 19ma080_pg010
_cod_depositor_comments 'Adding full bibliography for 7707072.cif.'
_cod_database_code 7707072
_shelx_shelxl_version_number 2018/1
_chemical_oxdiff_formula 'C20 H17 F6 N4 O P Pd '
_chemical_oxdiff_usercomment PG010
_shelx_space_group_comment
;
The symmetry employed for this shelxl refinement is uniquely defined
by the following loop, which should always be used as a source of
symmetry information in preference to the above space-group names.
They are only intended as comments.
;
_shelx_estimated_absorpt_t_max 0.715
_shelx_estimated_absorpt_t_min 0.267
_reflns_odcompleteness_completeness 100.00
_reflns_odcompleteness_iscentric 1
_reflns_odcompleteness_theta 66.97
_olex2_refinement_description
;
1. Fixed Uiso
 At 1.2 times of:
  All C(H) groups
 At 1.5 times of:
  All C(H,H,H) groups
2.a Aromatic/amide H refined with riding coordinates:
 C2(H2), C3(H3), C4(H4), C5(H5), C8(H8), C9(H9), C10(H10), C14(H14), C15(H15),
 C16(H16), C17(H17)
2.b Idealised Me refined as rotating group:
 C18(H18A,H18B,H18C), C20(H20A,H20B,H20C)
;
_olex2_submission_special_instructions 'No special instructions were received'
_oxdiff_exptl_absorpt_empirical_details
;
Empirical correction (ABSPACK) includes:
- Absorption correction using spherical harmonics
- Frame scaling
;
_oxdiff_exptl_absorpt_empirical_full_max 1.505
_oxdiff_exptl_absorpt_empirical_full_min 0.732

loop_
_space_group_symop_operation_xyz
'x, y, z'
'-x, -y, -z'

loop_
_atom_site_label
_atom_site_type_symbol
_atom_site_fract_x
_atom_site_fract_y
_atom_site_fract_z
_atom_site_U_iso_or_equiv
_atom_site_adp_type
_atom_site_occupancy
_atom_site_site_symmetry_order
_atom_site_calc_flag
_atom_site_refinement_flags_posn
_atom_site_refinement_flags_adp
_atom_site_refinement_flags_occupancy
_atom_site_disorder_assembly
_atom_site_disorder_group
Pd1 Pd 0.36972(3) 0.60401(2) 0.35735(2) 0.02498(8) Uani 1 1 d . . . . .
O1 O 0.2041(3) 0.90354(19) 0.51316(19) 0.0358(5) Uani 1 1 d . . . . .
N1 N 0.2267(3) 0.6007(2) 0.5089(2) 0.0252(5) Uani 1 1 d . . . . .
C1 C 0.3612(4) 0.4316(3) 0.3949(3) 0.0325(7) Uani 1 1 d . . . . .
N2 N 0.3167(3) 0.7857(2) 0.3718(2) 0.0267(5) Uani 1 1 d . . . . .
C2 C 0.4421(5) 0.3438(3) 0.3325(3) 0.0410(8) Uani 1 1 d . . . . .
H2 H 0.512677 0.362170 0.262824 0.049 Uiso 1 1 calc R . . . .
N3 N 0.2508(3) 0.9599(2) 0.2549(2) 0.0277(5) Uani 1 1 d . . . . .
C3 C 0.4186(5) 0.2297(3) 0.3728(4) 0.0467(9) Uani 1 1 d . . . . .
H3 H 0.476616 0.171925 0.330708 0.056 Uiso 1 1 calc R . . . .
N4 N 0.5129(4) 0.6004(3) 0.2016(2) 0.0351(6) Uani 1 1 d . . . . .
C4 C 0.3095(6) 0.1982(3) 0.4758(4) 0.0514(10) Uani 1 1 d . . . . .
H4 H 0.291752 0.120679 0.500260 0.062 Uiso 1 1 calc R . . . .
C5 C 0.2279(5) 0.2849(3) 0.5410(3) 0.0390(8) Uani 1 1 d . . . . .
H5 H 0.155468 0.266318 0.609808 0.047 Uiso 1 1 calc R . . . .
C6 C 0.2574(4) 0.3998(3) 0.5007(3) 0.0307(6) Uani 1 1 d . . . . .
C7 C 0.1863(4) 0.4967(3) 0.5665(3) 0.0288(6) Uani 1 1 d . . . . .
C8 C 0.0920(4) 0.4938(3) 0.6758(3) 0.0365(7) Uani 1 1 d . . . . .
H8 H 0.061153 0.423514 0.716580 0.044 Uiso 1 1 calc R . . . .
C9 C 0.0442(5) 0.5955(3) 0.7238(3) 0.0407(8) Uani 1 1 d . . . . .
H9 H -0.017672 0.593659 0.797719 0.049 Uiso 1 1 calc R . . . .
C10 C 0.0874(4) 0.7009(3) 0.6630(3) 0.0348(7) Uani 1 1 d . . . . .
H10 H 0.055372 0.769982 0.695032 0.042 Uiso 1 1 calc R . . . .
C11 C 0.1792(4) 0.7005(3) 0.5537(3) 0.0280(6) Uani 1 1 d . . . . .
C12 C 0.2339(4) 0.8082(3) 0.4775(3) 0.0273(6) Uani 1 1 d . . . . .
C13 C 0.3685(4) 0.8757(2) 0.2912(2) 0.0256(6) Uani 1 1 d . . . . .
C14 C 0.5427(4) 0.8797(3) 0.2396(3) 0.0317(6) Uani 1 1 d . . . . .
H14 H 0.624195 0.821124 0.260805 0.038 Uiso 1 1 calc R . . . .
C15 C 0.5955(5) 0.9685(3) 0.1581(3) 0.0362(7) Uani 1 1 d . . . . .
H15 H 0.712028 0.970656 0.124960 0.043 Uiso 1 1 calc R . . . .
C16 C 0.4732(5) 1.0550(3) 0.1256(3) 0.0367(7) Uani 1 1 d . . . . .
H16 H 0.507090 1.116905 0.071970 0.044 Uiso 1 1 calc R . . . .
C17 C 0.3040(5) 1.0479(3) 0.1733(3) 0.0341(7) Uani 1 1 d . . . . .
H17 H 0.221359 1.104530 0.149846 0.041 Uiso 1 1 calc R . . . .
C18 C 0.0625(4) 0.9562(3) 0.2959(3) 0.0366(7) Uani 1 1 d . . . . .
H18A H 0.031486 0.877188 0.307464 0.055 Uiso 1 1 calc GR . . . .
H18B H -0.001696 0.999109 0.239824 0.055 Uiso 1 1 calc GR . . . .
H18C H 0.034804 0.989723 0.367099 0.055 Uiso 1 1 calc GR . . . .
C19 C 0.5799(4) 0.6025(3) 0.1095(3) 0.0333(7) Uani 1 1 d . . . . .
C20 C 0.6626(5) 0.6043(4) -0.0099(3) 0.0437(8) Uani 1 1 d . . . . .
H20A H 0.574593 0.617286 -0.059430 0.066 Uiso 1 1 calc GR . . . .
H20B H 0.726530 0.531410 -0.021111 0.066 Uiso 1 1 calc GR . . . .
H20C H 0.741219 0.665380 -0.027568 0.066 Uiso 1 1 calc GR . . . .
P1 P 0.09298(11) 0.75546(7) 0.03200(7) 0.03257(18) Uani 1 1 d . . . . .
F1 F 0.0113(5) 0.7793(3) -0.0817(2) 0.0864(11) Uani 1 1 d . . . . .
F2 F 0.2794(4) 0.7243(3) -0.0358(3) 0.0903(11) Uani 1 1 d . . . . .
F3 F 0.0537(4) 0.6226(2) 0.0385(3) 0.0676(7) Uani 1 1 d . . . . .
F4 F 0.1638(5) 0.7268(3) 0.1515(3) 0.0978(12) Uani 1 1 d . . . . .
F5 F -0.0939(4) 0.7804(3) 0.1028(3) 0.0763(9) Uani 1 1 d . . . . .
F6 F 0.1292(4) 0.8865(2) 0.0293(3) 0.0762(9) Uani 1 1 d . . . . .

loop_
_atom_site_aniso_label
_atom_site_aniso_U_11
_atom_site_aniso_U_22
_atom_site_aniso_U_33
_atom_site_aniso_U_23
_atom_site_aniso_U_13
_atom_site_aniso_U_12
Pd1 0.02656(12) 0.02581(12) 0.02262(12) -0.00492(8) -0.00411(8) 0.00213(8)
O1 0.0470(13) 0.0294(11) 0.0297(11) -0.0073(9) -0.0001(10) 0.0016(10)
N1 0.0248(12) 0.0281(12) 0.0230(12) 0.0000(10) -0.0057(9) -0.0033(9)
C1 0.0342(16) 0.0347(16) 0.0312(16) -0.0025(13) -0.0133(13) -0.0021(13)
N2 0.0318(13) 0.0219(11) 0.0245(12) -0.0022(9) 0.0002(10) 0.0002(10)
C2 0.045(2) 0.0382(18) 0.044(2) -0.0103(15) -0.0177(16) 0.0027(15)
N3 0.0314(13) 0.0254(12) 0.0256(12) -0.0045(10) -0.0030(10) 0.0011(10)
C3 0.055(2) 0.0411(19) 0.050(2) -0.0188(17) -0.0242(18) 0.0085(17)
N4 0.0310(14) 0.0421(15) 0.0323(15) -0.0096(12) -0.0035(11) 0.0033(11)
C4 0.064(3) 0.0302(18) 0.068(3) -0.0031(17) -0.038(2) -0.0029(17)
C5 0.0437(19) 0.0329(17) 0.0433(19) 0.0014(14) -0.0179(15) -0.0062(14)
C6 0.0314(15) 0.0309(15) 0.0317(16) 0.0020(12) -0.0138(12) -0.0035(12)
C7 0.0273(14) 0.0309(15) 0.0290(15) 0.0042(12) -0.0104(12) -0.0050(12)
C8 0.0370(17) 0.0381(17) 0.0325(17) 0.0083(14) -0.0051(13) -0.0096(14)
C9 0.0437(19) 0.051(2) 0.0234(15) 0.0022(14) 0.0050(14) -0.0054(16)
C10 0.0361(17) 0.0389(17) 0.0273(16) -0.0034(13) 0.0005(13) -0.0003(13)
C11 0.0275(14) 0.0317(15) 0.0247(14) -0.0026(12) -0.0047(11) 0.0003(12)
C12 0.0281(14) 0.0283(15) 0.0246(14) -0.0031(12) -0.0023(11) 0.0002(11)
C13 0.0309(15) 0.0246(13) 0.0216(13) -0.0041(11) -0.0034(11) -0.0023(11)
C14 0.0299(15) 0.0357(16) 0.0285(15) -0.0012(13) -0.0043(12) 0.0001(12)
C15 0.0342(16) 0.0428(18) 0.0297(16) -0.0012(14) 0.0022(13) -0.0093(14)
C16 0.050(2) 0.0304(16) 0.0284(16) 0.0003(13) -0.0009(14) -0.0093(14)
C17 0.0460(19) 0.0250(15) 0.0306(16) -0.0015(12) -0.0066(14) 0.0012(13)
C18 0.0310(16) 0.0370(17) 0.0391(18) -0.0021(14) -0.0026(13) 0.0045(13)
C19 0.0277(15) 0.0404(17) 0.0321(17) -0.0109(14) -0.0014(13) -0.0004(13)
C20 0.0388(18) 0.058(2) 0.0342(18) -0.0146(16) 0.0080(14) -0.0109(16)
P1 0.0295(4) 0.0340(4) 0.0350(4) -0.0044(3) -0.0080(3) 0.0001(3)
F1 0.133(3) 0.079(2) 0.0535(16) -0.0132(14) -0.0517(18) 0.0329(19)
F2 0.0473(15) 0.085(2) 0.129(3) -0.024(2) 0.0285(17) -0.0062(14)
F3 0.0810(19) 0.0355(12) 0.0840(19) -0.0102(12) -0.0049(15) 0.0004(12)
F4 0.129(3) 0.100(3) 0.077(2) -0.0112(19) -0.063(2) 0.010(2)
F5 0.0564(16) 0.0678(17) 0.098(2) -0.0323(16) 0.0282(15) -0.0079(13)
F6 0.100(2) 0.0486(15) 0.0776(19) -0.0127(13) 0.0163(16) -0.0354(15)

loop_
_atom_type_symbol
_atom_type_description
_atom_type_scat_dispersion_real
_atom_type_scat_dispersion_imag
_atom_type_scat_source
C C 0.0181 0.0091 'International Tables Vol C Tables 4.2.6.8 and 6.1.1.4'
H H 0.0000 0.0000 'International Tables Vol C Tables 4.2.6.8 and 6.1.1.4'
F F 0.0727 0.0534 'International Tables Vol C Tables 4.2.6.8 and 6.1.1.4'
N N 0.0311 0.0180 'International Tables Vol C Tables 4.2.6.8 and 6.1.1.4'
O O 0.0492 0.0322 'International Tables Vol C Tables 4.2.6.8 and 6.1.1.4'
P P 0.2955 0.4335 'International Tables Vol C Tables 4.2.6.8 and 6.1.1.4'
Pd Pd 0.1215 3.9337 'International Tables Vol C Tables 4.2.6.8 and 6.1.1.4'

loop_
_exptl_crystal_face_index_h
_exptl_crystal_face_index_k
_exptl_crystal_face_index_l
_exptl_crystal_face_perp_dist
0 -1 -1 0.0212
0 1 1 0.0212
-1 0 -1 0.0295
1 0 1 0.0295
0 -1 0 0.0502
0 1 -1 0.0848
-1 -1 0 0.0812

loop_
_geom_angle_atom_site_label_1
_geom_angle_atom_site_label_2
_geom_angle_atom_site_label_3
_geom_angle
_geom_angle_site_symmetry_1
_geom_angle_site_symmetry_3
_geom_angle_publ_flag
N1 Pd1 C1 81.11(12) . . ?
N1 Pd1 N2 79.04(10) . . ?
N1 Pd1 N4 177.47(11) . . ?
C1 Pd1 N2 160.04(12) . . ?
N4 Pd1 C1 96.56(13) . . ?
N4 Pd1 N2 103.26(11) . . ?
C7 N1 Pd1 118.5(2) . . ?
C11 N1 Pd1 118.9(2) . . ?
C11 N1 C7 122.6(3) . . ?
C2 C1 Pd1 129.2(3) . . ?
C2 C1 C6 117.9(3) . . ?
C6 C1 Pd1 112.9(2) . . ?
C12 N2 Pd1 112.98(19) . . ?
C12 N2 C13 119.7(2) . . ?
C13 N2 Pd1 127.11(19) . . ?
C1 C2 H2 119.8 . . ?
C3 C2 C1 120.4(4) . . ?
C3 C2 H2 119.8 . . ?
C13 N3 C17 120.4(3) . . ?
C13 N3 C18 121.9(3) . . ?
C17 N3 C18 117.6(3) . . ?
C2 C3 H3 119.2 . . ?
C2 C3 C4 121.7(4) . . ?
C4 C3 H3 119.2 . . ?
C19 N4 Pd1 173.5(3) . . ?
C3 C4 H4 120.5 . . ?
C5 C4 C3 119.0(4) . . ?
C5 C4 H4 120.5 . . ?
C4 C5 H5 120.7 . . ?
C6 C5 C4 118.6(4) . . ?
C6 C5 H5 120.7 . . ?
C1 C6 C7 115.0(3) . . ?
C5 C6 C1 122.4(3) . . ?
C5 C6 C7 122.6(3) . . ?
N1 C7 C6 112.3(3) . . ?
N1 C7 C8 118.6(3) . . ?
C8 C7 C6 129.1(3) . . ?
C7 C8 H8 120.2 . . ?
C9 C8 C7 119.7(3) . . ?
C9 C8 H8 120.2 . . ?
C8 C9 H9 119.7 . . ?
C8 C9 C10 120.5(3) . . ?
C10 C9 H9 119.7 . . ?
C9 C10 H10 120.9 . . ?
C11 C10 C9 118.2(3) . . ?
C11 C10 H10 120.9 . . ?
N1 C11 C10 120.5(3) . . ?
N1 C11 C12 115.6(3) . . ?
C10 C11 C12 124.0(3) . . ?
O1 C12 N2 126.7(3) . . ?
O1 C12 C11 120.4(3) . . ?
N2 C12 C11 112.9(3) . . ?
N2 C13 C14 120.6(3) . . ?
N3 C13 N2 121.1(3) . . ?
N3 C13 C14 118.2(3) . . ?
C13 C14 H14 119.4 . . ?
C15 C14 C13 121.1(3) . . ?
C15 C14 H14 119.4 . . ?
C14 C15 H15 120.4 . . ?
C14 C15 C16 119.3(3) . . ?
C16 C15 H15 120.4 . . ?
C15 C16 H16 120.5 . . ?
C17 C16 C15 119.0(3) . . ?
C17 C16 H16 120.5 . . ?
N3 C17 H17 119.0 . . ?
C16 C17 N3 122.0(3) . . ?
C16 C17 H17 119.0 . . ?
N3 C18 H18A 109.5 . . ?
N3 C18 H18B 109.5 . . ?
N3 C18 H18C 109.5 . . ?
H18A C18 H18B 109.5 . . ?
H18A C18 H18C 109.5 . . ?
H18B C18 H18C 109.5 . . ?
N4 C19 C20 178.7(4) . . ?
C19 C20 H20A 109.5 . . ?
C19 C20 H20B 109.5 . . ?
C19 C20 H20C 109.5 . . ?
H20A C20 H20B 109.5 . . ?
H20A C20 H20C 109.5 . . ?
H20B C20 H20C 109.5 . . ?
F1 P1 F2 91.7(2) . . ?
F1 P1 F3 88.94(18) . . ?
F1 P1 F4 175.9(2) . . ?
F1 P1 F5 89.5(2) . . ?
F1 P1 F6 92.13(19) . . ?
F2 P1 F3 88.20(17) . . ?
F2 P1 F4 91.3(2) . . ?
F2 P1 F5 177.21(19) . . ?
F4 P1 F3 88.48(19) . . ?
F5 P1 F3 89.32(15) . . ?
F5 P1 F4 87.4(2) . . ?
F6 P1 F2 93.02(17) . . ?
F6 P1 F3 178.36(17) . . ?
F6 P1 F4 90.39(19) . . ?
F6 P1 F5 89.44(16) . . ?

loop_
_geom_bond_atom_site_label_1
_geom_bond_atom_site_label_2
_geom_bond_distance
_geom_bond_site_symmetry_2
_geom_bond_publ_flag
Pd1 N1 1.959(2) . ?
Pd1 C1 2.010(3) . ?
Pd1 N2 2.146(2) . ?
Pd1 N4 2.005(3) . ?
O1 C12 1.227(4) . ?
N1 C7 1.354(4) . ?
N1 C11 1.337(4) . ?
C1 C2 1.385(5) . ?
C1 C6 1.409(5) . ?
N2 C12 1.362(4) . ?
N2 C13 1.375(4) . ?
C2 H2 0.9300 . ?
C2 C3 1.376(6) . ?
N3 C13 1.361(4) . ?
N3 C17 1.367(4) . ?
N3 C18 1.470(4) . ?
C3 H3 0.9300 . ?
C3 C4 1.403(6) . ?
N4 C19 1.133(4) . ?
C4 H4 0.9300 . ?
C4 C5 1.396(6) . ?
C5 H5 0.9300 . ?
C5 C6 1.393(5) . ?
C6 C7 1.470(5) . ?
C7 C8 1.385(5) . ?
C8 H8 0.9300 . ?
C8 C9 1.375(5) . ?
C9 H9 0.9300 . ?
C9 C10 1.387(5) . ?
C10 H10 0.9300 . ?
C10 C11 1.379(4) . ?
C11 C12 1.507(4) . ?
C13 C14 1.398(4) . ?
C14 H14 0.9300 . ?
C14 C15 1.371(5) . ?
C15 H15 0.9300 . ?
C15 C16 1.387(5) . ?
C16 H16 0.9300 . ?
C16 C17 1.353(5) . ?
C17 H17 0.9300 . ?
C18 H18A 0.9600 . ?
C18 H18B 0.9600 . ?
C18 H18C 0.9600 . ?
C19 C20 1.459(5) . ?
C20 H20A 0.9600 . ?
C20 H20B 0.9600 . ?
C20 H20C 0.9600 . ?
P1 F1 1.563(3) . ?
P1 F2 1.579(3) . ?
P1 F3 1.594(3) . ?
P1 F4 1.587(3) . ?
P1 F5 1.583(3) . ?
P1 F6 1.573(3) . ?

loop_
_exptl_oxdiff_crystal_face_indexfrac_h
_exptl_oxdiff_crystal_face_indexfrac_k
_exptl_oxdiff_crystal_face_indexfrac_l
_exptl_oxdiff_crystal_face_x
_exptl_oxdiff_crystal_face_y
_exptl_oxdiff_crystal_face_z
0.0000 -1.0000 -1.0000 -0.0327 0.1743 0.0032
-0.0000 1.0000 1.0000 0.0327 -0.1743 -0.0032
-1.0000 0.0000 -1.0000 -0.2234 0.0146 0.0088
1.0000 -0.0000 1.0000 0.2234 -0.0146 -0.0088
0.0000 -1.0000 0.0000 0.0195 0.0963 -0.0902
0.0000 1.0000 -1.0000 -0.0716 -0.0184 0.1835
-1.0000 -1.0000 0.0000 -0.1518 0.0330 -0.1748
